data_7223250
loop_
_publ_author_name
'Li, Yong-Qi'
'Wang, Peng'
'Liu, Huan'
'Lu, Yong'
'Zhao, Xiao-Li'
'Liu, Ye'

_publ_section_title
;
 Co-catalysis of a bi-functional ligand containing phosphine and Lewis
 acidic phosphonium for hydroformylation--acetalization of olefins
;
_journal_issue 6
_journal_name_full 'Green Chem.'
_journal_page_first 1798
_journal_paper_doi 10.1039/C5GC02127H
_journal_volume 18
_journal_year 2016
_chemical_formula_sum 'C40 H34 F6 N4 O6 P2 S2'
_chemical_formula_weight 906.77
_chemical_name_systematic '1,3-Bis(1-methyl-2-diphenylphosphino-3-methylimidazolium)benzene triflate '
_space_group_IT_number 2
_symmetry_cell_setting triclinic
_symmetry_space_group_name_Hall '-P 1'
_symmetry_space_group_name_H-M 'P -1'
_atom_sites_solution_hydrogens geom
_atom_sites_solution_primary direct
_atom_sites_solution_secondary difmap
_audit_creation_method SHELXL-97
_audit_update_record
;
2014-11-27 deposited with the CCDC.
2015-11-11 downloaded from the CCDC.
;
_cell_angle_alpha 67.615(2)
_cell_angle_beta 78.550(2)
_cell_angle_gamma 62.440(2)
_cell_formula_units_Z 2
_cell_length_a 14.0858(11)
_cell_length_b 14.4866(11)
_cell_length_c 15.7112(12)
_cell_measurement_temperature 173(2)
_cell_volume 2627.0(4)
_computing_structure_refinement 'SHELXL-97 (Sheldrick, 2008)'
_computing_structure_solution 'SHELXS-97 (Sheldrick, 2008)'
_diffrn_ambient_temperature 173(2)
_diffrn_measured_fraction_theta_full 0.992
_diffrn_measured_fraction_theta_max 0.992
_diffrn_radiation_monochromator graphite
_diffrn_radiation_source 'fine-focus sealed tube'
_diffrn_radiation_type MoK\a
_diffrn_radiation_wavelength 0.71073
_diffrn_reflns_av_R_equivalents 0.0351
_diffrn_reflns_av_sigmaI/netI 0.0411
_diffrn_reflns_limit_h_max 15
_diffrn_reflns_limit_h_min -16
_diffrn_reflns_limit_k_max 17
_diffrn_reflns_limit_k_min -17
_diffrn_reflns_limit_l_max 18
_diffrn_reflns_limit_l_min -18
_diffrn_reflns_number 29139
_diffrn_reflns_theta_full 25.01
_diffrn_reflns_theta_max 25.01
_diffrn_reflns_theta_min 1.40
_exptl_absorpt_coefficient_mu 0.224
_exptl_absorpt_correction_T_max 0.9714
_exptl_absorpt_correction_T_min 0.8941
_exptl_absorpt_correction_type multi-scan
_exptl_crystal_colour colorless
_exptl_crystal_density_diffrn 1.146
_exptl_crystal_density_method 'not measured'
_exptl_crystal_description block
_exptl_crystal_F_000 932
_exptl_crystal_size_max 0.51
_exptl_crystal_size_mid 0.46
_exptl_crystal_size_min 0.13
_platon_squeeze_details
;
;
_refine_diff_density_max 0.697
_refine_diff_density_min -0.543
_refine_diff_density_rms 0.068
_refine_ls_extinction_method none
_refine_ls_goodness_of_fit_ref 1.109
_refine_ls_hydrogen_treatment constr
_refine_ls_matrix_type full
_refine_ls_number_parameters 541
_refine_ls_number_reflns 9184
_refine_ls_number_restraints 0
_refine_ls_restrained_S_all 1.109
_refine_ls_R_factor_all 0.0763
_refine_ls_R_factor_gt 0.0615
_refine_ls_shift/su_max 0.000
_refine_ls_shift/su_mean 0.000
_refine_ls_structure_factor_coef Fsqd
_refine_ls_weighting_details 'calc w=1/[\s^2^(Fo^2^)+(0.0996P)^2^+1.9499P] where P=(Fo^2^+2Fc^2^)/3'
_refine_ls_weighting_scheme calc
_refine_ls_wR_factor_gt 0.1803
_refine_ls_wR_factor_ref 0.1903
_reflns_number_gt 6976
_reflns_number_total 9184
_reflns_threshold_expression >2sigma(I)
_cod_data_source_file c5gc02127h2.cif
_cod_data_source_block z
_cod_depositor_comments
;
The following automatic conversions were performed:

'_symmetry_cell_setting' value 'Triclinic' changed to 'triclinic'
according to
/usr/data/users/saulius/crontab/automatic-downloads/rss-feeds/RSC/lib/dictionaries/cif_core.dic
dictionary named 'cif_core.dic' version 2.4.2 from 2011-04-26.

Automatic conversion script
Id: cif_fix_values 4268 2015-11-12 08:31:59Z antanas 

 Adding full bibliography for 7223249--7223251.cif.
;
_cod_original_cell_volume 2627.0(3)
_cod_original_sg_symbol_H-M P-1
_cod_database_code 7223250

loop_
_symmetry_equiv_pos_as_xyz
'x, y, z'
'-x, -y, -z'

loop_
_atom_site_label
_atom_site_type_symbol
_atom_site_fract_x
_atom_site_fract_y
_atom_site_fract_z
_atom_site_U_iso_or_equiv
_atom_site_adp_type
_atom_site_occupancy
_atom_site_symmetry_multiplicity
_atom_site_calc_flag
_atom_site_refinement_flags
P1 P 0.56238(6) 0.01508(6) 0.10802(5) 0.0291(2) Uani 1 1 d .
P2 P 1.07601(6) -0.36760(7) -0.12546(5) 0.0370(2) Uani 1 1 d .
N1 N 0.7116(2) -0.0076(2) 0.22733(18) 0.0358(6) Uani 1 1 d .
N2 N 0.78378(18) -0.0941(2) 0.12961(16) 0.0283(5) Uani 1 1 d .
N3 N 0.94748(19) -0.1428(2) -0.16211(17) 0.0308(5) Uani 1 1 d .
N4 N 1.0618(2) -0.1653(2) -0.27445(17) 0.0336(6) Uani 1 1 d .
C1 C 0.4785(2) 0.1479(3) 0.1247(2) 0.0331(7) Uani 1 1 d .
C2 C 0.4905(3) 0.2404(3) 0.0611(3) 0.0446(8) Uani 1 1 d .
H2A H 0.5452 0.2318 0.0145 0.053 Uiso 1 1 calc R
C3 C 0.4234(3) 0.3441(3) 0.0654(3) 0.0621(11) Uani 1 1 d .
H3A H 0.4318 0.4067 0.0217 0.075 Uiso 1 1 calc R
C4 C 0.3440(3) 0.3574(3) 0.1329(4) 0.0636(12) Uani 1 1 d .
H4A H 0.2983 0.4291 0.1359 0.076 Uiso 1 1 calc R
C5 C 0.3305(3) 0.2672(3) 0.1960(3) 0.0547(10) Uani 1 1 d .
H5A H 0.2750 0.2770 0.2419 0.066 Uiso 1 1 calc R
C6 C 0.3974(2) 0.1626(3) 0.1928(2) 0.0401(7) Uani 1 1 d .
H6A H 0.3884 0.1005 0.2369 0.048 Uiso 1 1 calc R
C7 C 0.5038(2) -0.0759(2) 0.1877(2) 0.0324(7) Uani 1 1 d .
C8 C 0.4194(3) -0.0744(3) 0.1538(3) 0.0428(8) Uani 1 1 d .
H8A H 0.3951 -0.0268 0.0935 0.051 Uiso 1 1 calc R
C9 C 0.3702(3) -0.1426(3) 0.2078(3) 0.0532(10) Uani 1 1 d .
H9A H 0.3119 -0.1408 0.1844 0.064 Uiso 1 1 calc R
C10 C 0.4052(3) -0.2119(3) 0.2941(3) 0.0572(10) Uani 1 1 d .
H10A H 0.3717 -0.2586 0.3307 0.069 Uiso 1 1 calc R
C11 C 0.4890(3) -0.2140(3) 0.3281(3) 0.0540(10) Uani 1 1 d .
H11A H 0.5135 -0.2628 0.3881 0.065 Uiso 1 1 calc R
C12 C 0.5383(3) -0.1460(3) 0.2762(2) 0.0415(8) Uani 1 1 d .
H12A H 0.5954 -0.1471 0.3008 0.050 Uiso 1 1 calc R
C13 C 1.0188(2) -0.4194(2) -0.1811(2) 0.0364(7) Uani 1 1 d .
C14 C 0.9802(3) -0.3688(3) -0.2707(2) 0.0387(7) Uani 1 1 d .
H14A H 0.9844 -0.3019 -0.3092 0.046 Uiso 1 1 calc R
C15 C 0.9360(3) -0.4165(3) -0.3029(3) 0.0474(8) Uani 1 1 d .
H15A H 0.9091 -0.3815 -0.3634 0.057 Uiso 1 1 calc R
C16 C 0.9305(3) -0.5139(3) -0.2483(3) 0.0540(10) Uani 1 1 d .
H16A H 0.9007 -0.5465 -0.2713 0.065 Uiso 1 1 calc R
C17 C 0.9684(3) -0.5646(3) -0.1594(3) 0.0586(10) Uani 1 1 d .
H17A H 0.9648 -0.6321 -0.1218 0.070 Uiso 1 1 calc R
C18 C 1.0107(3) -0.5181(3) -0.1259(3) 0.0475(9) Uani 1 1 d .
H18A H 1.0350 -0.5527 -0.0646 0.057 Uiso 1 1 calc R
C19 C 1.2176(3) -0.4183(3) -0.1612(2) 0.0442(8) Uani 1 1 d .
C20 C 1.2657(3) -0.4997(4) -0.2002(3) 0.0623(11) Uani 1 1 d .
H20A H 1.2247 -0.5294 -0.2131 0.075 Uiso 1 1 calc R
C21 C 1.3759(4) -0.5389(5) -0.2209(4) 0.0945(19) Uani 1 1 d .
H21A H 1.4102 -0.5979 -0.2451 0.113 Uiso 1 1 calc R
C22 C 1.4343(4) -0.4934(6) -0.2066(4) 0.101(2) Uani 1 1 d .
H22A H 1.5081 -0.5177 -0.2243 0.121 Uiso 1 1 calc R
C23 C 1.3863(4) -0.4116(6) -0.1663(4) 0.0889(17) Uani 1 1 d .
H23A H 1.4273 -0.3807 -0.1554 0.107 Uiso 1 1 calc R
C24 C 1.2786(3) -0.3752(4) -0.1422(3) 0.0621(11) Uani 1 1 d .
H24A H 1.2460 -0.3209 -0.1128 0.075 Uiso 1 1 calc R
C25 C 0.7981(2) -0.1385(2) 0.05801(19) 0.0275(6) Uani 1 1 d .
C26 C 0.7465(2) -0.2033(2) 0.0661(2) 0.0304(6) Uani 1 1 d .
H26A H 0.7020 -0.2179 0.1186 0.036 Uiso 1 1 calc R
C27 C 0.7601(2) -0.2463(2) -0.0023(2) 0.0340(7) Uani 1 1 d .
H27A H 0.7239 -0.2894 0.0021 0.041 Uiso 1 1 calc R
C28 C 0.8271(2) -0.2261(2) -0.0779(2) 0.0329(7) Uani 1 1 d .
H28A H 0.8367 -0.2548 -0.1257 0.039 Uiso 1 1 calc R
C29 C 0.8795(2) -0.1640(2) -0.0826(2) 0.0292(6) Uani 1 1 d .
C30 C 0.8657(2) -0.1187(2) -0.0155(2) 0.0290(6) Uani 1 1 d .
H30A H 0.9017 -0.0754 -0.0200 0.035 Uiso 1 1 calc R
C31 C 0.6883(2) -0.0327(2) 0.16238(19) 0.0300(6) Uani 1 1 d .
C32 C 0.8659(2) -0.1050(3) 0.1729(2) 0.0380(7) Uani 1 1 d .
H32A H 0.9405 -0.1429 0.1616 0.046 Uiso 1 1 calc R
C33 C 0.8212(3) -0.0525(3) 0.2332(2) 0.0421(8) Uani 1 1 d .
H33A H 0.8583 -0.0466 0.2738 0.051 Uiso 1 1 calc R
C34 C 0.6353(3) 0.0563(4) 0.2846(3) 0.0558(10) Uani 1 1 d .
H34A H 0.5620 0.0793 0.2687 0.084 Uiso 1 1 calc R
H34B H 0.6466 0.1218 0.2737 0.084 Uiso 1 1 calc R
H34C H 0.6463 0.0106 0.3497 0.084 Uiso 1 1 calc R
C35 C 1.0263(2) -0.2211(3) -0.1947(2) 0.0309(6) Uani 1 1 d .
C36 C 1.0071(3) -0.0541(3) -0.2897(2) 0.0412(8) Uani 1 1 d .
H36A H 1.0172 0.0027 -0.3407 0.049 Uiso 1 1 calc R
C37 C 0.9362(3) -0.0401(3) -0.2190(2) 0.0400(7) Uani 1 1 d .
H37A H 0.8877 0.0281 -0.2105 0.048 Uiso 1 1 calc R
C38 C 1.1441(3) -0.2118(3) -0.3388(2) 0.0403(7) Uani 1 1 d .
H38A H 1.1730 -0.2926 -0.3146 0.060 Uiso 1 1 calc R
H38B H 1.2020 -0.1895 -0.3463 0.060 Uiso 1 1 calc R
H38C H 1.1123 -0.1846 -0.3986 0.060 Uiso 1 1 calc R
S1 S 0.15319(7) 0.09287(8) 0.48562(6) 0.0453(2) Uani 1 1 d .
S2 S 0.82425(7) 0.18126(7) -0.03563(7) 0.0474(3) Uani 1 1 d .
O1 O 0.0481(2) 0.1268(3) 0.4602(2) 0.0813(10) Uani 1 1 d .
O2 O 0.1809(2) 0.0154(2) 0.57593(16) 0.0571(7) Uani 1 1 d .
O3 O 0.1870(3) 0.1795(3) 0.4612(2) 0.0838(10) Uani 1 1 d .
O4 O 0.8870(3) 0.1338(3) -0.1045(3) 0.0887(11) Uani 1 1 d .
O5 O 0.8817(3) 0.2084(3) 0.0088(4) 0.1196(17) Uani 1 1 d .
O6 O 0.7580(2) 0.1316(2) 0.0181(3) 0.0871(11) Uani 1 1 d .
C01 C 0.2341(4) 0.0182(4) 0.4112(3) 0.0633(11) Uani 1 1 d .
C02 C 0.7278(3) 0.3161(3) -0.1022(3) 0.0511(9) Uani 1 1 d .
F1 F 0.3383(2) -0.0158(4) 0.4204(2) 0.1143(12) Uani 1 1 d .
F2 F 0.2201(3) -0.0722(3) 0.4277(2) 0.1056(11) Uani 1 1 d .
F3 F 0.2128(3) 0.0782(3) 0.32289(16) 0.0933(10) Uani 1 1 d .
F4 F 0.7717(3) 0.3770(3) -0.1628(3) 0.1176(13) Uani 1 1 d .
F5 F 0.6666(3) 0.3067(2) -0.1493(2) 0.1011(11) Uani 1 1 d .
F6 F 0.66071(19) 0.37212(19) -0.04908(19) 0.0700(7) Uani 1 1 d .

loop_
_atom_site_aniso_label
_atom_site_aniso_U_11
_atom_site_aniso_U_22
_atom_site_aniso_U_33
_atom_site_aniso_U_23
_atom_site_aniso_U_13
_atom_site_aniso_U_12
P1 0.0203(4) 0.0374(4) 0.0275(4) -0.0143(3) 0.0015(3) -0.0086(3)
P2 0.0300(4) 0.0388(4) 0.0291(4) -0.0115(3) 0.0034(3) -0.0057(3)
N1 0.0278(13) 0.0468(15) 0.0352(14) -0.0216(12) 0.0011(11) -0.0124(12)
N2 0.0220(12) 0.0359(13) 0.0274(12) -0.0141(10) 0.0030(9) -0.0113(10)
N3 0.0256(12) 0.0373(13) 0.0307(13) -0.0166(11) 0.0062(10) -0.0128(11)
N4 0.0285(13) 0.0444(15) 0.0295(13) -0.0167(11) 0.0069(10) -0.0164(12)
C1 0.0211(14) 0.0399(16) 0.0394(17) -0.0158(14) -0.0020(12) -0.0112(13)
C2 0.0294(17) 0.0457(19) 0.057(2) -0.0169(16) 0.0027(15) -0.0165(15)
C3 0.044(2) 0.041(2) 0.100(3) -0.018(2) -0.006(2) -0.0198(17)
C4 0.037(2) 0.046(2) 0.118(4) -0.048(2) 0.002(2) -0.0123(17)
C5 0.0295(18) 0.069(3) 0.083(3) -0.054(2) 0.0142(18) -0.0185(17)
C6 0.0277(16) 0.0484(19) 0.0487(19) -0.0240(16) 0.0046(14) -0.0158(14)
C7 0.0238(14) 0.0381(16) 0.0348(16) -0.0192(13) 0.0079(12) -0.0106(12)
C8 0.0337(17) 0.0494(19) 0.050(2) -0.0222(16) 0.0009(15) -0.0177(15)
C9 0.0362(19) 0.062(2) 0.077(3) -0.036(2) 0.0092(18) -0.0266(18)
C10 0.048(2) 0.055(2) 0.073(3) -0.029(2) 0.026(2) -0.0303(19)
C11 0.062(2) 0.052(2) 0.042(2) -0.0120(17) 0.0107(18) -0.0266(19)
C12 0.0394(18) 0.0480(19) 0.0373(18) -0.0128(15) 0.0028(14) -0.0213(15)
C13 0.0301(16) 0.0319(15) 0.0382(17) -0.0144(13) 0.0074(13) -0.0070(13)
C14 0.0378(18) 0.0339(16) 0.0375(17) -0.0123(14) 0.0060(14) -0.0121(14)
C15 0.049(2) 0.049(2) 0.044(2) -0.0189(16) 0.0051(16) -0.0201(17)
C16 0.051(2) 0.054(2) 0.068(3) -0.031(2) 0.0082(19) -0.0274(19)
C17 0.059(2) 0.0388(19) 0.066(3) -0.0084(18) 0.006(2) -0.0218(18)
C18 0.047(2) 0.0386(18) 0.044(2) -0.0074(15) 0.0032(16) -0.0145(16)
C19 0.0292(17) 0.050(2) 0.0371(18) -0.0144(15) 0.0011(14) -0.0052(15)
C20 0.041(2) 0.063(2) 0.062(3) -0.027(2) 0.0049(18) -0.0038(19)
C21 0.050(3) 0.096(4) 0.091(4) -0.047(3) 0.006(3) 0.016(3)
C22 0.030(2) 0.138(5) 0.098(4) -0.039(4) -0.003(2) -0.006(3)
C23 0.040(2) 0.140(5) 0.077(3) -0.034(3) -0.012(2) -0.028(3)
C24 0.046(2) 0.083(3) 0.049(2) -0.020(2) -0.0064(18) -0.019(2)
C25 0.0187(13) 0.0318(14) 0.0290(15) -0.0140(12) 0.0007(11) -0.0058(11)
C26 0.0202(14) 0.0323(15) 0.0334(16) -0.0113(12) 0.0057(11) -0.0092(12)
C27 0.0230(14) 0.0359(16) 0.0441(18) -0.0149(14) 0.0032(13) -0.0137(13)
C28 0.0280(15) 0.0366(16) 0.0337(16) -0.0186(13) 0.0035(12) -0.0097(13)
C29 0.0192(13) 0.0355(15) 0.0298(15) -0.0138(12) 0.0050(11) -0.0090(12)
C30 0.0217(14) 0.0323(15) 0.0321(15) -0.0148(12) 0.0042(11) -0.0095(12)
C31 0.0258(15) 0.0370(15) 0.0250(14) -0.0141(12) 0.0046(11) -0.0106(12)
C32 0.0229(15) 0.0495(18) 0.0391(17) -0.0179(15) -0.0043(13) -0.0095(14)
C33 0.0306(17) 0.061(2) 0.0407(18) -0.0247(16) -0.0030(14) -0.0179(16)
C34 0.042(2) 0.077(3) 0.052(2) -0.046(2) -0.0017(17) -0.0093(19)
C35 0.0252(14) 0.0432(17) 0.0277(15) -0.0182(13) 0.0048(12) -0.0143(13)
C36 0.0398(18) 0.0414(18) 0.0437(19) -0.0171(15) 0.0091(15) -0.0203(15)
C37 0.0345(17) 0.0375(17) 0.0474(19) -0.0202(15) 0.0101(14) -0.0144(14)
C38 0.0341(17) 0.0504(19) 0.0364(17) -0.0212(15) 0.0132(14) -0.0183(15)
S1 0.0445(5) 0.0539(5) 0.0381(5) -0.0156(4) -0.0001(4) -0.0217(4)
S2 0.0269(4) 0.0420(5) 0.0720(6) -0.0230(4) 0.0013(4) -0.0115(4)
O1 0.0440(16) 0.114(3) 0.081(2) -0.037(2) -0.0082(15) -0.0241(17)
O2 0.0727(18) 0.0752(18) 0.0283(12) -0.0114(12) 0.0006(12) -0.0409(15)
O3 0.124(3) 0.068(2) 0.075(2) -0.0095(16) -0.018(2) -0.059(2)
O4 0.072(2) 0.0625(19) 0.113(3) -0.0448(19) 0.034(2) -0.0156(16)
O5 0.066(2) 0.092(3) 0.207(5) -0.075(3) -0.073(3) 0.0077(19)
O6 0.0511(18) 0.0546(17) 0.104(3) 0.0067(17) 0.0147(17) -0.0142(14)
C01 0.070(3) 0.091(3) 0.040(2) -0.020(2) 0.0130(19) -0.049(3)
C02 0.047(2) 0.0418(19) 0.070(3) -0.0203(18) 0.0041(18) -0.0237(17)
F1 0.0504(16) 0.163(3) 0.110(3) -0.069(2) 0.0246(16) -0.0214(19)
F2 0.160(3) 0.085(2) 0.085(2) -0.0521(17) 0.032(2) -0.057(2)
F3 0.122(2) 0.155(3) 0.0367(13) -0.0339(16) 0.0235(14) -0.095(2)
F4 0.120(3) 0.0652(18) 0.137(3) -0.0096(18) 0.039(2) -0.0502(19)
F5 0.119(3) 0.0702(17) 0.109(2) -0.0314(16) -0.064(2) -0.0119(17)
F6 0.0563(14) 0.0557(13) 0.0868(17) -0.0383(13) -0.0114(13) 0.0000(11)

loop_
_atom_type_symbol
_atom_type_description
_atom_type_scat_dispersion_real
_atom_type_scat_dispersion_imag
_atom_type_scat_source
C C 0.0033 0.0016 'International Tables Vol C Tables 4.2.6.8 and 6.1.1.4'
H H 0.0000 0.0000 'International Tables Vol C Tables 4.2.6.8 and 6.1.1.4'
N N 0.0061 0.0033 'International Tables Vol C Tables 4.2.6.8 and 6.1.1.4'
O O 0.0106 0.0060 'International Tables Vol C Tables 4.2.6.8 and 6.1.1.4'
F F 0.0171 0.0103 'International Tables Vol C Tables 4.2.6.8 and 6.1.1.4'
P P 0.1023 0.0942 'International Tables Vol C Tables 4.2.6.8 and 6.1.1.4'
S S 0.1246 0.1234 'International Tables Vol C Tables 4.2.6.8 and 6.1.1.4'

loop_
_geom_angle_atom_site_label_1
_geom_angle_atom_site_label_2
_geom_angle_atom_site_label_3
_geom_angle
C7 P1 C1 103.89(14)
C7 P1 C31 103.09(14)
C1 P1 C31 103.77(13)
C13 P2 C19 104.54(16)
C13 P2 C35 102.53(14)
C19 P2 C35 101.21(15)
C31 N1 C33 109.1(3)
C31 N1 C34 127.0(3)
C33 N1 C34 123.9(3)
C31 N2 C32 109.9(2)
C31 N2 C25 125.4(2)
C32 N2 C25 124.6(2)
C35 N3 C37 110.4(2)
C35 N3 C29 125.0(2)
C37 N3 C29 124.5(2)
C35 N4 C36 109.8(3)
C35 N4 C38 127.3(3)
C36 N4 C38 122.9(3)
C2 C1 C6 118.8(3)
C2 C1 P1 117.6(2)
C6 C1 P1 123.3(2)
C3 C2 C1 120.3(3)
C3 C2 H2A 119.8
C1 C2 H2A 119.8
C2 C3 C4 120.2(4)
C2 C3 H3A 119.9
C4 C3 H3A 119.9
C5 C4 C3 120.3(3)
C5 C4 H4A 119.8
C3 C4 H4A 119.8
C4 C5 C6 120.1(4)
C4 C5 H5A 119.9
C6 C5 H5A 119.9
C5 C6 C1 120.1(3)
C5 C6 H6A 119.9
C1 C6 H6A 119.9
C8 C7 C12 119.2(3)
C8 C7 P1 115.1(2)
C12 C7 P1 125.7(2)
C7 C8 C9 120.2(3)
C7 C8 H8A 119.9
C9 C8 H8A 119.9
C10 C9 C8 120.3(4)
C10 C9 H9A 119.9
C8 C9 H9A 119.9
C9 C10 C11 119.8(3)
C9 C10 H10A 120.1
C11 C10 H10A 120.1
C10 C11 C12 120.9(4)
C10 C11 H11A 119.5
C12 C11 H11A 119.5
C11 C12 C7 119.6(3)
C11 C12 H12A 120.2
C7 C12 H12A 120.2
C14 C13 C18 118.5(3)
C14 C13 P2 126.4(2)
C18 C13 P2 115.1(3)
C15 C14 C13 119.9(3)
C15 C14 H14A 120.0
C13 C14 H14A 120.0
C16 C15 C14 120.7(4)
C16 C15 H15A 119.7
C14 C15 H15A 119.7
C15 C16 C17 119.9(4)
C15 C16 H16A 120.1
C17 C16 H16A 120.1
C18 C17 C16 120.4(3)
C18 C17 H17A 119.8
C16 C17 H17A 119.8
C17 C18 C13 120.7(4)
C17 C18 H18A 119.6
C13 C18 H18A 119.6
C20 C19 C24 119.9(4)
C20 C19 P2 122.6(3)
C24 C19 P2 117.5(3)
C19 C20 C21 119.4(5)
C19 C20 H20A 120.3
C21 C20 H20A 120.3
C22 C21 C20 120.7(5)
C22 C21 H21A 119.6
C20 C21 H21A 119.6
C21 C22 C23 120.1(5)
C21 C22 H22A 120.0
C23 C22 H22A 120.0
C24 C23 C22 119.8(6)
C24 C23 H23A 120.1
C22 C23 H23A 120.1
C23 C24 C19 120.0(5)
C23 C24 H24A 120.0
C19 C24 H24A 120.0
C30 C25 C26 121.7(3)
C30 C25 N2 118.8(3)
C26 C25 N2 119.5(2)
C27 C26 C25 119.7(3)
C27 C26 H26A 120.2
C25 C26 H26A 120.2
C26 C27 C28 119.6(3)
C26 C27 H27A 120.2
C28 C27 H27A 120.2
C29 C28 C27 119.3(3)
C29 C28 H28A 120.3
C27 C28 H28A 120.3
C28 C29 C30 122.0(3)
C28 C29 N3 118.4(3)
C30 C29 N3 119.5(3)
C25 C30 C29 117.7(3)
C25 C30 H30A 121.2
C29 C30 H30A 121.2
N1 C31 N2 105.8(2)
N1 C31 P1 132.2(2)
N2 C31 P1 121.4(2)
C33 C32 N2 106.8(3)
C33 C32 H32A 126.6
N2 C32 H32A 126.6
C32 C33 N1 108.4(3)
C32 C33 H33A 125.8
N1 C33 H33A 125.8
N1 C34 H34A 109.5
N1 C34 H34B 109.5
H34A C34 H34B 109.5
N1 C34 H34C 109.5
H34A C34 H34C 109.5
H34B C34 H34C 109.5
N4 C35 N3 105.5(3)
N4 C35 P2 132.7(2)
N3 C35 P2 121.2(2)
C37 C36 N4 107.5(3)
C37 C36 H36A 126.3
N4 C36 H36A 126.3
C36 C37 N3 106.8(3)
C36 C37 H37A 126.6
N3 C37 H37A 126.6
N4 C38 H38A 109.5
N4 C38 H38B 109.5
H38A C38 H38B 109.5
N4 C38 H38C 109.5
H38A C38 H38C 109.5
H38B C38 H38C 109.5
O1 S1 O2 114.9(2)
O1 S1 O3 115.4(2)
O2 S1 O3 114.34(18)
O1 S1 C01 102.8(2)
O2 S1 C01 104.7(2)
O3 S1 C01 102.3(2)
O6 S2 O5 118.5(3)
O6 S2 O4 114.1(2)
O5 S2 O4 113.2(3)
O6 S2 C02 102.11(18)
O5 S2 C02 102.7(2)
O4 S2 C02 103.4(2)
F3 C01 F1 106.9(3)
F3 C01 F2 106.9(4)
F1 C01 F2 106.4(4)
F3 C01 S1 112.1(4)
F1 C01 S1 112.3(3)
F2 C01 S1 111.8(3)
F4 C02 F6 108.6(3)
F4 C02 F5 105.8(4)
F6 C02 F5 105.0(3)
F4 C02 S2 113.7(3)
F6 C02 S2 112.0(3)
F5 C02 S2 111.1(3)

loop_
_geom_bond_atom_site_label_1
_geom_bond_atom_site_label_2
_geom_bond_distance
P1 C7 1.824(3)
P1 C1 1.824(3)
P1 C31 1.836(3)
P2 C13 1.821(4)
P2 C19 1.829(3)
P2 C35 1.829(3)
N1 C31 1.344(4)
N1 C33 1.377(4)
N1 C34 1.467(4)
N2 C31 1.353(4)
N2 C32 1.374(4)
N2 C25 1.436(4)
N3 C35 1.354(4)
N3 C37 1.365(4)
N3 C29 1.440(4)
N4 C35 1.352(4)
N4 C36 1.370(4)
N4 C38 1.467(4)
C1 C2 1.394(5)
C1 C6 1.399(4)
C2 C3 1.375(5)
C2 H2A 0.9500
C3 C4 1.377(6)
C3 H3A 0.9500
C4 C5 1.376(6)
C4 H4A 0.9500
C5 C6 1.380(5)
C5 H5A 0.9500
C6 H6A 0.9500
C7 C8 1.384(4)
C7 C12 1.392(5)
C8 C9 1.392(5)
C8 H8A 0.9500
C9 C10 1.365(6)
C9 H9A 0.9500
C10 C11 1.372(6)
C10 H10A 0.9500
C11 C12 1.383(5)
C11 H11A 0.9500
C12 H12A 0.9500
C13 C14 1.401(5)
C13 C18 1.406(5)
C14 C15 1.382(5)
C14 H14A 0.9500
C15 C16 1.374(5)
C15 H15A 0.9500
C16 C17 1.388(6)
C16 H16A 0.9500
C17 C18 1.360(6)
C17 H17A 0.9500
C18 H18A 0.9500
C19 C20 1.369(6)
C19 C24 1.398(6)
C20 C21 1.401(7)
C20 H20A 0.9500
C21 C22 1.360(9)
C21 H21A 0.9500
C22 C23 1.386(9)
C22 H22A 0.9500
C23 C24 1.380(6)
C23 H23A 0.9500
C24 H24A 0.9500
C25 C30 1.374(4)
C25 C26 1.389(4)
C26 C27 1.378(4)
C26 H26A 0.9500
C27 C28 1.389(4)
C27 H27A 0.9500
C28 C29 1.380(4)
C28 H28A 0.9500
C29 C30 1.381(4)
C30 H30A 0.9500
C32 C33 1.320(5)
C32 H32A 0.9500
C33 H33A 0.9500
C34 H34A 0.9800
C34 H34B 0.9800
C34 H34C 0.9800
C36 C37 1.347(5)
C36 H36A 0.9500
C37 H37A 0.9500
C38 H38A 0.9800
C38 H38B 0.9800
C38 H38C 0.9800
S1 O1 1.415(3)
S1 O2 1.424(3)
S1 O3 1.436(3)
S1 C01 1.769(5)
S2 O6 1.396(3)
S2 O5 1.423(4)
S2 O4 1.432(3)
S2 C02 1.819(4)
C01 F3 1.333(5)
C01 F1 1.333(5)
C01 F2 1.335(5)
C02 F4 1.303(5)
C02 F6 1.320(5)
C02 F5 1.322(5)

loop_
_geom_torsion_atom_site_label_1
_geom_torsion_atom_site_label_2
_geom_torsion_atom_site_label_3
_geom_torsion_atom_site_label_4
_geom_torsion
C7 P1 C1 C2 -168.3(3)
C31 P1 C1 C2 84.2(3)
C7 P1 C1 C6 6.0(3)
C31 P1 C1 C6 -101.5(3)
C6 C1 C2 C3 -0.1(5)
P1 C1 C2 C3 174.5(3)
C1 C2 C3 C4 0.2(6)
C2 C3 C4 C5 -0.6(6)
C3 C4 C5 C6 0.8(6)
C4 C5 C6 C1 -0.7(5)
C2 C1 C6 C5 0.3(5)
P1 C1 C6 C5 -173.9(3)
C1 P1 C7 C8 85.7(3)
C31 P1 C7 C8 -166.3(2)
C1 P1 C7 C12 -95.8(3)
C31 P1 C7 C12 12.2(3)
C12 C7 C8 C9 -0.1(5)
P1 C7 C8 C9 178.4(3)
C7 C8 C9 C10 -0.5(5)
C8 C9 C10 C11 0.3(6)
C9 C10 C11 C12 0.5(6)
C10 C11 C12 C7 -1.2(6)
C8 C7 C12 C11 1.0(5)
P1 C7 C12 C11 -177.4(3)
C19 P2 C13 C14 -85.7(3)
C35 P2 C13 C14 19.6(3)
C19 P2 C13 C18 96.4(3)
C35 P2 C13 C18 -158.3(2)
C18 C13 C14 C15 -0.3(5)
P2 C13 C14 C15 -178.1(3)
C13 C14 C15 C16 -0.7(5)
C14 C15 C16 C17 0.8(6)
C15 C16 C17 C18 0.3(6)
C16 C17 C18 C13 -1.3(6)
C14 C13 C18 C17 1.4(5)
P2 C13 C18 C17 179.4(3)
C13 P2 C19 C20 -14.8(4)
C35 P2 C19 C20 -121.1(3)
C13 P2 C19 C24 168.9(3)
C35 P2 C19 C24 62.7(3)
C24 C19 C20 C21 -0.1(6)
P2 C19 C20 C21 -176.3(4)
C19 C20 C21 C22 -3.1(8)
C20 C21 C22 C23 3.7(9)
C21 C22 C23 C24 -1.1(9)
C22 C23 C24 C19 -2.1(7)
C20 C19 C24 C23 2.7(6)
P2 C19 C24 C23 179.0(4)
C31 N2 C25 C30 127.9(3)
C32 N2 C25 C30 -49.8(4)
C31 N2 C25 C26 -54.2(4)
C32 N2 C25 C26 128.1(3)
C30 C25 C26 C27 -2.1(4)
N2 C25 C26 C27 -179.9(3)
C25 C26 C27 C28 1.3(4)
C26 C27 C28 C29 0.5(4)
C27 C28 C29 C30 -1.5(4)
C27 C28 C29 N3 -179.2(3)
C35 N3 C29 C28 -51.8(4)
C37 N3 C29 C28 123.1(3)
C35 N3 C29 C30 130.4(3)
C37 N3 C29 C30 -54.6(4)
C26 C25 C30 C29 1.1(4)
N2 C25 C30 C29 178.9(2)
C28 C29 C30 C25 0.7(4)
N3 C29 C30 C25 178.4(2)
C33 N1 C31 N2 0.8(3)
C34 N1 C31 N2 -178.8(3)
C33 N1 C31 P1 -170.2(3)
C34 N1 C31 P1 10.2(5)
C32 N2 C31 N1 -1.3(3)
C25 N2 C31 N1 -179.3(3)
C32 N2 C31 P1 170.9(2)
C25 N2 C31 P1 -7.1(4)
C7 P1 C31 N1 -85.5(3)
C1 P1 C31 N1 22.6(3)
C7 P1 C31 N2 104.6(3)
C1 P1 C31 N2 -147.3(2)
C31 N2 C32 C33 1.2(4)
C25 N2 C32 C33 179.3(3)
N2 C32 C33 N1 -0.7(4)
C31 N1 C33 C32 0.0(4)
C34 N1 C33 C32 179.6(3)
C36 N4 C35 N3 1.2(3)
C38 N4 C35 N3 -177.3(3)
C36 N4 C35 P2 -169.3(3)
C38 N4 C35 P2 12.2(5)
C37 N3 C35 N4 -1.8(3)
C29 N3 C35 N4 173.8(2)
C37 N3 C35 P2 170.1(2)
C29 N3 C35 P2 -14.3(4)
C13 P2 C35 N4 -84.3(3)
C19 P2 C35 N4 23.5(3)
C13 P2 C35 N3 106.3(2)
C19 P2 C35 N3 -145.8(2)
C35 N4 C36 C37 -0.3(4)
C38 N4 C36 C37 178.3(3)
N4 C36 C37 N3 -0.8(4)
C35 N3 C37 C36 1.6(4)
C29 N3 C37 C36 -174.0(3)
O1 S1 C01 F3 55.7(4)
O2 S1 C01 F3 176.1(3)
O3 S1 C01 F3 -64.3(3)
O1 S1 C01 F1 176.1(3)
O2 S1 C01 F1 -63.5(4)
O3 S1 C01 F1 56.1(4)
O1 S1 C01 F2 -64.4(4)
O2 S1 C01 F2 56.1(4)
O3 S1 C01 F2 175.6(3)
O6 S2 C02 F4 -176.3(4)
O5 S2 C02 F4 60.5(4)
O4 S2 C02 F4 -57.5(4)
O6 S2 C02 F6 60.1(3)
O5 S2 C02 F6 -63.1(4)
O4 S2 C02 F6 178.9(3)
O6 S2 C02 F5 -57.0(4)
O5 S2 C02 F5 179.8(4)
O4 S2 C02 F5 61.7(4)

loop_
_platon_squeeze_void_nr
_platon_squeeze_void_average_x
_platon_squeeze_void_average_y
_platon_squeeze_void_average_z
_platon_squeeze_void_volume
_platon_squeeze_void_count_electrons
_platon_squeeze_void_content
1 -0.111 0.493 0.500 755 195 ' '
